data_7002502
loop_
_publ_author_name
'Robertson, Stuart D.'
'Ritch, Jamie S.'
'Chivers, Tristram'

_publ_section_title
;
 Palladium and platinum complexes of tellurium-containing
 imidodiphosphinate ligands: nucleophilic attack of
 Li[(PiPr2)(TePiPr2)N] on coordinated 1,5-cyclooctadiene
;
_journal_issue 40
_journal_name_full 'Dalton Transactions'
_journal_page_first 8582
_journal_page_last 8592
_journal_paper_doi 10.1039/b911490d
_journal_year 2009
_chemical_formula_moiety 'C24 H56 N2 P4 Pd Te2'
_chemical_formula_sum 'C24 H56 N2 P4 Pd Te2'
_chemical_formula_weight 858.19
_chemical_name_systematic
;
?
;
_space_group_IT_number 15
_symmetry_cell_setting monoclinic
_symmetry_space_group_name_Hall '-C 2yc'
_symmetry_space_group_name_H-M 'C 1 2/c 1'
_atom_sites_solution_hydrogens geom
_atom_sites_solution_primary direct
_atom_sites_solution_secondary difmap
_audit_creation_method SHELXL-97
_cell_angle_alpha 90.00
_cell_angle_beta 102.15(3)
_cell_angle_gamma 90.00
_cell_formula_units_Z 4
_cell_length_a 24.172(5)
_cell_length_b 9.906(2)
_cell_length_c 14.318(3)
_cell_measurement_reflns_used 22297
_cell_measurement_temperature 173(2)
_cell_measurement_theta_max 27.44
_cell_measurement_theta_min 2.56
_cell_volume 3351.6(13)
_computing_cell_refinement 'Nonius DENZO'
_computing_data_collection 'Nonius COLLECT'
_computing_data_reduction 'Nonius DENZO'
_computing_molecular_graphics 'Bruker SHELXTL'
_computing_publication_material 'Bruker SHELXTL'
_computing_structure_refinement 'SHELXL-97 (Sheldrick, 1997)'
_computing_structure_solution 'SHELXS-97 (Sheldrick, 1990)'
_diffrn_ambient_temperature 173(2)
_diffrn_measured_fraction_theta_full 0.997
_diffrn_measured_fraction_theta_max 0.997
_diffrn_measurement_device_type 'Nonius KappaCCD'
_diffrn_measurement_method 'phi\omega scans'
_diffrn_radiation_monochromator graphite
_diffrn_radiation_source 'fine-focus sealed tube'
_diffrn_radiation_type MoK\a
_diffrn_radiation_wavelength 0.71073
_diffrn_reflns_av_R_equivalents 0.0236
_diffrn_reflns_av_sigmaI/netI 0.0266
_diffrn_reflns_limit_h_max 31
_diffrn_reflns_limit_h_min -31
_diffrn_reflns_limit_k_max 12
_diffrn_reflns_limit_k_min -12
_diffrn_reflns_limit_l_max 18
_diffrn_reflns_limit_l_min -18
_diffrn_reflns_number 22297
_diffrn_reflns_theta_full 27.44
_diffrn_reflns_theta_max 27.44
_diffrn_reflns_theta_min 2.56
_exptl_absorpt_coefficient_mu 2.467
_exptl_absorpt_correction_T_max 0.9078
_exptl_absorpt_correction_T_min 0.6651
_exptl_absorpt_correction_type integration
_exptl_absorpt_process_details 'HKL Scalepack (Otwinowski & Minor 1997)'
_exptl_crystal_colour orange-red
_exptl_crystal_density_diffrn 1.701
_exptl_crystal_density_method 'not measured'
_exptl_crystal_description rod
_exptl_crystal_F_000 1696
_exptl_crystal_size_max 0.18
_exptl_crystal_size_mid 0.04
_exptl_crystal_size_min 0.04
_refine_diff_density_max 0.867
_refine_diff_density_min -0.596
_refine_diff_density_rms 0.095
_refine_ls_extinction_method none
_refine_ls_goodness_of_fit_ref 1.075
_refine_ls_hydrogen_treatment constr
_refine_ls_matrix_type full
_refine_ls_number_parameters 158
_refine_ls_number_reflns 3819
_refine_ls_number_restraints 0
_refine_ls_restrained_S_all 1.075
_refine_ls_R_factor_all 0.0302
_refine_ls_R_factor_gt 0.0262
_refine_ls_shift/su_max 0.003
_refine_ls_shift/su_mean 0.000
_refine_ls_structure_factor_coef Fsqd
_refine_ls_weighting_details 'calc w=1/[\s^2^(Fo^2^)+(0.0206P)^2^+13.7698P] where P=(Fo^2^+2Fc^2^)/3'
_refine_ls_weighting_scheme calc
_refine_ls_wR_factor_gt 0.0603
_refine_ls_wR_factor_ref 0.0630
_reflns_number_gt 3502
_reflns_number_total 3819
_reflns_threshold_expression >2sigma(I)
_cod_data_source_file b911490d.txt
_cod_data_source_block compound-cis7
_cod_depositor_comments
;
The following automatic conversions were performed:
'_symmetry_cell_setting' value 'Monoclinic' changed to 'monoclinic'
according to '/home/saulius/struct/CIF-dictionaries/cif_core.dic'
dictionary named 'cif_core.dic' version 2.4.1 from 2010-06-29.

Automatic conversion script
Id: cif_fix_enum 1527 2010-12-29 10:47:43Z saulius 
;
_cod_original_sg_symbol_H-M C2/c
_cod_database_code 7002502

loop_
_symmetry_equiv_pos_as_xyz
'x, y, z'
'-x, y, -z+1/2'
'x+1/2, y+1/2, z'
'-x+1/2, y+1/2, -z+1/2'
'-x, -y, -z'
'x, -y, z-1/2'
'-x+1/2, -y+1/2, -z'
'x+1/2, -y+1/2, z-1/2'

loop_
_atom_site_label
_atom_site_type_symbol
_atom_site_fract_x
_atom_site_fract_y
_atom_site_fract_z
_atom_site_U_iso_or_equiv
_atom_site_adp_type
_atom_site_occupancy
_atom_site_symmetry_multiplicity
_atom_site_calc_flag
_atom_site_refinement_flags
_atom_site_disorder_assembly
_atom_site_disorder_group
Pd1 Pd 0.5000 0.18444(3) 0.2500 0.01581(7) Uani 1 2 d S . .
Te1 Te 0.565300(8) -0.019869(19) 0.226489(17) 0.02880(7) Uani 1 1 d . . .
N1 N 0.63370(10) 0.2748(2) 0.22938(17) 0.0205(5) Uani 1 1 d . . .
C2 C 0.70746(12) 0.0511(3) 0.2336(2) 0.0288(7) Uani 1 1 d . . .
H2A H 0.7365 0.1111 0.2146 0.035 Uiso 1 1 calc R . .
C5 C 0.63206(14) 0.1334(3) 0.0565(2) 0.0310(7) Uani 1 1 d . . .
H5A H 0.6400 0.0407 0.0351 0.037 Uiso 1 1 calc R . .
C6 C 0.57268(17) 0.1719(5) 0.0039(2) 0.0476(10) Uani 1 1 d . . .
H6A H 0.5710 0.1720 -0.0651 0.071 Uiso 1 1 calc R . .
H6B H 0.5634 0.2622 0.0241 0.071 Uiso 1 1 calc R . .
H6C H 0.5454 0.1064 0.0189 0.071 Uiso 1 1 calc R . .
C3 C 0.71357(15) -0.0885(4) 0.1913(3) 0.0458(10) Uani 1 1 d . . .
H3A H 0.7512 -0.1248 0.2186 0.069 Uiso 1 1 calc R . .
H3B H 0.7088 -0.0811 0.1218 0.069 Uiso 1 1 calc R . .
H3C H 0.6846 -0.1490 0.2065 0.069 Uiso 1 1 calc R . .
C4 C 0.6767(2) 0.2285(5) 0.0312(3) 0.0552(11) Uani 1 1 d . . .
H4A H 0.6729 0.2308 -0.0383 0.083 Uiso 1 1 calc R . .
H4B H 0.7146 0.1959 0.0612 0.083 Uiso 1 1 calc R . .
H4C H 0.6713 0.3195 0.0545 0.083 Uiso 1 1 calc R . .
C1 C 0.72015(18) 0.0454(5) 0.3417(3) 0.0511(10) Uani 1 1 d . . .
H1A H 0.7573 0.0038 0.3647 0.077 Uiso 1 1 calc R . .
H1B H 0.6911 -0.0084 0.3629 0.077 Uiso 1 1 calc R . .
H1C H 0.7203 0.1371 0.3674 0.077 Uiso 1 1 calc R . .
P2 P 0.57910(3) 0.32744(7) 0.27128(5) 0.01656(14) Uani 1 1 d . . .
C8 C 0.60228(13) 0.3487(3) 0.4032(2) 0.0255(6) Uani 1 1 d . . .
H8A H 0.5809 0.4272 0.4217 0.031 Uiso 1 1 calc R . .
C9 C 0.58681(15) 0.2254(4) 0.4565(2) 0.0357(8) Uani 1 1 d . . .
H9A H 0.5997 0.2391 0.5255 0.054 Uiso 1 1 calc R . .
H9B H 0.6052 0.1450 0.4370 0.054 Uiso 1 1 calc R . .
H9C H 0.5457 0.2129 0.4413 0.054 Uiso 1 1 calc R . .
C11 C 0.57026(12) 0.5041(3) 0.2283(2) 0.0240(6) Uani 1 1 d . . .
H11A H 0.5430 0.5490 0.2620 0.029 Uiso 1 1 calc R . .
C7 C 0.66591(15) 0.3800(5) 0.4379(3) 0.0439(9) Uani 1 1 d . . .
H7A H 0.6746 0.3900 0.5075 0.066 Uiso 1 1 calc R . .
H7B H 0.6751 0.4640 0.4084 0.066 Uiso 1 1 calc R . .
H7C H 0.6883 0.3059 0.4197 0.066 Uiso 1 1 calc R . .
C12 C 0.54447(16) 0.5077(4) 0.1213(3) 0.0375(8) Uani 1 1 d . . .
H12A H 0.5304 0.5988 0.1031 0.056 Uiso 1 1 calc R . .
H12B H 0.5131 0.4432 0.1066 0.056 Uiso 1 1 calc R . .
H12C H 0.5734 0.4834 0.0855 0.056 Uiso 1 1 calc R . .
C10 C 0.62467(14) 0.5868(3) 0.2480(3) 0.0393(8) Uani 1 1 d . . .
H10A H 0.6180 0.6736 0.2146 0.059 Uiso 1 1 calc R . .
H10B H 0.6544 0.5374 0.2253 0.059 Uiso 1 1 calc R . .
H10C H 0.6366 0.6027 0.3169 0.059 Uiso 1 1 calc R . .
P1 P 0.63766(3) 0.12740(7) 0.18630(5) 0.01912(14) Uani 1 1 d . . .

loop_
_atom_site_aniso_label
_atom_site_aniso_U_11
_atom_site_aniso_U_22
_atom_site_aniso_U_33
_atom_site_aniso_U_23
_atom_site_aniso_U_13
_atom_site_aniso_U_12
Pd1 0.01453(14) 0.01412(14) 0.01948(14) 0.000 0.00515(10) 0.000
Te1 0.02242(11) 0.01507(10) 0.05362(14) -0.00196(8) 0.01867(9) -0.00019(7)
N1 0.0189(11) 0.0175(11) 0.0261(12) -0.0028(10) 0.0070(9) -0.0021(9)
C2 0.0163(13) 0.0230(15) 0.0479(19) -0.0026(13) 0.0085(13) 0.0005(11)
C5 0.0371(17) 0.0303(17) 0.0285(15) -0.0068(13) 0.0136(13) -0.0016(14)
C6 0.050(2) 0.061(3) 0.0272(17) -0.0071(17) -0.0012(16) 0.010(2)
C3 0.0266(17) 0.0300(19) 0.081(3) -0.0130(19) 0.0127(18) 0.0068(14)
C4 0.071(3) 0.060(3) 0.042(2) 0.000(2) 0.028(2) -0.016(2)
C1 0.046(2) 0.051(2) 0.048(2) 0.0031(19) -0.0086(18) 0.0223(19)
P2 0.0162(3) 0.0151(3) 0.0186(3) -0.0011(3) 0.0041(2) -0.0006(2)
C8 0.0268(15) 0.0276(16) 0.0214(13) -0.0048(12) 0.0040(11) 0.0046(12)
C9 0.0421(19) 0.043(2) 0.0200(14) 0.0065(14) 0.0024(13) 0.0027(16)
C11 0.0195(14) 0.0175(14) 0.0366(16) 0.0011(12) 0.0096(12) 0.0022(11)
C7 0.0327(18) 0.061(3) 0.0322(18) -0.0136(17) -0.0055(14) -0.0077(17)
C12 0.0396(19) 0.0337(19) 0.0391(18) 0.0139(15) 0.0081(15) -0.0012(15)
C10 0.0310(17) 0.0196(16) 0.067(2) 0.0037(16) 0.0105(17) -0.0059(13)
P1 0.0160(3) 0.0179(3) 0.0244(3) -0.0028(3) 0.0062(3) -0.0010(3)

loop_
_atom_type_symbol
_atom_type_description
_atom_type_scat_dispersion_real
_atom_type_scat_dispersion_imag
_atom_type_scat_source
C C 0.0033 0.0016 'International Tables Vol C Tables 4.2.6.8 and 6.1.1.4'
H H 0.0000 0.0000 'International Tables Vol C Tables 4.2.6.8 and 6.1.1.4'
N N 0.0061 0.0033 'International Tables Vol C Tables 4.2.6.8 and 6.1.1.4'
P P 0.1023 0.0942 'International Tables Vol C Tables 4.2.6.8 and 6.1.1.4'
Pd Pd -0.9988 1.0072 'International Tables Vol C Tables 4.2.6.8 and 6.1.1.4'
Te Te -0.5308 1.6751 'International Tables Vol C Tables 4.2.6.8 and 6.1.1.4'

loop_
_geom_angle_atom_site_label_1
_geom_angle_atom_site_label_2
_geom_angle_atom_site_label_3
_geom_angle
_geom_angle_site_symmetry_1
_geom_angle_site_symmetry_3
_geom_angle_publ_flag
P2 Pd1 P2 105.76(4) . 2_655 ?
P2 Pd1 Te1 160.335(19) . 2_655 ?
P2 Pd1 Te1 89.24(2) 2_655 2_655 ?
P2 Pd1 Te1 89.24(2) . . ?
P2 Pd1 Te1 160.335(19) 2_655 . ?
Te1 Pd1 Te1 79.45(2) 2_655 . ?
P1 Te1 Pd1 92.83(2) . . ?
P1 N1 P2 123.30(15) . . ?
C1 C2 C3 110.8(3) . . ?
C1 C2 P1 111.3(2) . . ?
C3 C2 P1 112.5(2) . . ?
C6 C5 C4 111.5(3) . . ?
C6 C5 P1 111.7(2) . . ?
C4 C5 P1 110.7(2) . . ?
N1 P2 C11 102.92(13) . . ?
N1 P2 C8 108.17(13) . . ?
C11 P2 C8 102.66(14) . . ?
N1 P2 Pd1 117.08(9) . . ?
C11 P2 Pd1 119.55(10) . . ?
C8 P2 Pd1 105.21(10) . . ?
C9 C8 C7 109.3(3) . . ?
C9 C8 P2 111.3(2) . . ?
C7 C8 P2 114.5(2) . . ?
C10 C11 C12 109.1(3) . . ?
C10 C11 P2 114.3(2) . . ?
C12 C11 P2 110.5(2) . . ?
N1 P1 C5 111.35(14) . . ?
N1 P1 C2 110.97(14) . . ?
C5 P1 C2 104.58(15) . . ?
N1 P1 Te1 110.61(9) . . ?
C5 P1 Te1 110.78(11) . . ?
C2 P1 Te1 108.36(11) . . ?

loop_
_geom_bond_atom_site_label_1
_geom_bond_atom_site_label_2
_geom_bond_distance
_geom_bond_site_symmetry_2
_geom_bond_publ_flag
Pd1 P2 2.3473(8) . ?
Pd1 P2 2.3473(8) 2_655 ?
Pd1 Te1 2.6315(5) 2_655 ?
Pd1 Te1 2.6315(5) . ?
Te1 P1 2.4376(8) . ?
N1 P1 1.595(2) . ?
N1 P2 1.645(2) . ?
C2 C1 1.514(5) . ?
C2 C3 1.529(5) . ?
C2 P1 1.843(3) . ?
C5 C6 1.522(5) . ?
C5 C4 1.533(5) . ?
C5 P1 1.836(3) . ?
P2 C11 1.853(3) . ?
P2 C8 1.865(3) . ?
C8 C9 1.528(5) . ?
C8 C7 1.545(4) . ?
C11 C10 1.525(4) . ?
C11 C12 1.528(5) . ?
